data_7060345
loop_
_publ_author_name
'Kvyatkovskaya, Elizaveta A.'
'Epifanova, Polina P.'
'Nikitina, Eugeniya V.'
'Senin, Aleksey A.'
'Khrustalev, Victor N.'
'Polyanskii, Kirill B.'
'Zubkov, Fedor I.'

_publ_section_title
;
 Synthesis and ethylene-promoted metathesis of adducts of tandem
 [4+2]/[4+2] cycloaddition between bis-furyl dienes and maleic acid
 derivatives
;
_journal_issue 7
_journal_name_full 'New Journal of Chemistry'
_journal_page_first 3400
_journal_page_last 3407
_journal_paper_doi 10.1039/D0NJ04528D
_journal_volume 45
_journal_year 2021
_chemical_formula_moiety 'C24 H24 N2 O6'
_chemical_formula_sum 'C24 H24 N2 O6'
_chemical_formula_weight 436.45
_space_group_crystal_system monoclinic
_space_group_IT_number 15
_space_group_name_Hall '-C 2yc'
_space_group_name_H-M_alt 'C 1 2/c 1'
_atom_sites_solution_hydrogens geom
_atom_sites_solution_primary difmap
_atom_sites_solution_secondary difmap
_audit_creation_method SHELXL-2013
_audit_update_record
;
2020-08-30 deposited with the CCDC.	2021-01-21 downloaded from the CCDC.
;
_cell_angle_alpha 90
_cell_angle_beta 106.912(3)
_cell_angle_gamma 90
_cell_formula_units_Z 8
_cell_length_a 32.910(4)
_cell_length_b 5.5297(7)
_cell_length_c 26.685(4)
_cell_measurement_reflns_used 3194
_cell_measurement_temperature 100(2)
_cell_measurement_theta_max 22.12
_cell_measurement_theta_min 2.62
_cell_volume 4646.2(11)
_computing_cell_refinement 'SAINT (Bruker, 2013)'
_computing_data_collection 'APEX3 (Bruker, 2018)'
_computing_data_reduction 'SAINT (Bruker, 2013)'
_computing_molecular_graphics 'SHELXTL (Sheldrick, 2015)'
_computing_publication_material 'SHELXTL (Sheldrick, 2015)'
_computing_structure_refinement 'SHELXL (Sheldrick, 2015)'
_computing_structure_solution 'SHELXT (Sheldrick, 2015)'
_diffrn_ambient_temperature 100(2)
_diffrn_measured_fraction_theta_full 0.994
_diffrn_measured_fraction_theta_max 0.994
_diffrn_measurement_device_type 'Bruker D8 QUEST PHOTON-III CCD'
_diffrn_measurement_method '\f and \w scans'
_diffrn_radiation_type MoK\a
_diffrn_radiation_wavelength 0.71073
_diffrn_reflns_av_R_equivalents 0.1058
_diffrn_reflns_av_unetI/netI 0.0924
_diffrn_reflns_Laue_measured_fraction_full 0.994
_diffrn_reflns_Laue_measured_fraction_max 0.994
_diffrn_reflns_limit_h_max 40
_diffrn_reflns_limit_h_min -40
_diffrn_reflns_limit_k_max 6
_diffrn_reflns_limit_k_min -6
_diffrn_reflns_limit_l_max 33
_diffrn_reflns_limit_l_min -33
_diffrn_reflns_number 28546
_diffrn_reflns_point_group_measured_fraction_full 0.994
_diffrn_reflns_point_group_measured_fraction_max 0.994
_diffrn_reflns_theta_full 25.242
_diffrn_reflns_theta_max 26.357
_diffrn_reflns_theta_min 2.587
_exptl_absorpt_coefficient_mu 0.090
_exptl_absorpt_correction_T_max 0.990
_exptl_absorpt_correction_T_min 0.969
_exptl_absorpt_correction_type multi-scan
_exptl_absorpt_process_details
; 
 SADABS 2016/2: Krause, L., Herbst-Irmer, R., Sheldrick G.M. & Stalke D., 
 J. Appl. Cryst. 48 (2015) 3-10. 
;
_exptl_crystal_colour colourless
_exptl_crystal_density_diffrn 1.248
_exptl_crystal_description needle
_exptl_crystal_F_000 1840
_exptl_crystal_size_max 0.250
_exptl_crystal_size_mid 0.050
_exptl_crystal_size_min 0.050
_refine_diff_density_max 0.218
_refine_diff_density_min -0.295
_refine_diff_density_rms 0.056
_refine_ls_extinction_method none
_refine_ls_goodness_of_fit_ref 1.000
_refine_ls_hydrogen_treatment constr
_refine_ls_matrix_type full
_refine_ls_number_parameters 289
_refine_ls_number_reflns 4692
_refine_ls_number_restraints 0
_refine_ls_restrained_S_all 1.000
_refine_ls_R_factor_all 0.1329
_refine_ls_R_factor_gt 0.0628
_refine_ls_shift/su_max 0.000
_refine_ls_shift/su_mean 0.000
_refine_ls_structure_factor_coef Fsqd
_refine_ls_weighting_details 'w=1/[\s^2^(Fo^2^)+(0.0605P)^2^+5.09P] where P=(Fo^2^+2Fc^2^)/3'
_refine_ls_weighting_scheme calc
_refine_ls_wR_factor_gt 0.1332
_refine_ls_wR_factor_ref 0.1667
_reflns_Friedel_coverage 0.000
_reflns_number_gt 2547
_reflns_number_total 4692
_reflns_threshold_expression 'I > 2\s(I)'
_cod_data_source_file d0nj04528d2.cif
_cod_data_source_block 10c_sq
_cod_depositor_comments 'Adding full bibliography for 7060344--7060348.cif.'
_cod_original_sg_symbol_H-M 'C 2/c'
_cod_database_code 7060345
_shelx_space_group_comment
; 
The symmetry employed for this shelxl refinement is uniquely defined 
by the following loop, which should always be used as a source of 
symmetry information in preference to the above space-group names. 
They are only intended as comments. 
;
_shelx_estimated_absorpt_t_min 0.978
_shelx_estimated_absorpt_t_max 0.995
_shelxl_version_number 2013-4

loop_
_space_group_symop_operation_xyz
'x, y, z'
'-x, y, -z+1/2'
'x+1/2, y+1/2, z'
'-x+1/2, y+1/2, -z+1/2'
'-x, -y, -z'
'x, -y, z-1/2'
'-x+1/2, -y+1/2, -z'
'x+1/2, -y+1/2, z-1/2'

loop_
_atom_site_label
_atom_site_type_symbol
_atom_site_fract_x
_atom_site_fract_y
_atom_site_fract_z
_atom_site_U_iso_or_equiv
_atom_site_adp_type
_atom_site_occupancy
_atom_site_site_symmetry_order
_atom_site_calc_flag
_atom_site_refinement_flags_posn
_atom_site_refinement_flags_adp
_atom_site_refinement_flags_occupancy
_atom_site_disorder_assembly
_atom_site_disorder_group
C1 C 0.39171(10) 0.5637(6) 0.42355(11) 0.0323(7) Uani 1 1 d . . . . .
H1A H 0.4085 0.4203 0.4196 0.039 Uiso 1 1 calc R U . . .
H1B H 0.3720 0.6036 0.3887 0.039 Uiso 1 1 calc R U . . .
N2 N 0.42003(8) 0.7670(5) 0.44284(9) 0.0328(6) Uani 1 1 d . . . . .
C3 C 0.45015(10) 0.7319(6) 0.49482(11) 0.0328(7) Uani 1 1 d . . . . .
H3A H 0.4675 0.8799 0.5048 0.039 Uiso 1 1 calc R U . . .
H3B H 0.4695 0.5972 0.4931 0.039 Uiso 1 1 calc R U . . .
C3A C 0.42869(10) 0.6759(6) 0.53716(11) 0.0318(7) Uani 1 1 d . . . . .
O4 O 0.40841(7) 0.8961(4) 0.54711(7) 0.0329(5) Uani 1 1 d . . . . .
C5 C 0.37438(10) 0.8327(6) 0.56864(11) 0.0341(8) Uani 1 1 d . . . . .
H5 H 0.3507 0.9506 0.5551 0.041 Uiso 1 1 calc R U . . .
C5A C 0.35878(10) 0.5824(6) 0.54667(11) 0.0318(7) Uani 1 1 d . . . . .
H5A H 0.3553 0.4681 0.5742 0.038 Uiso 1 1 calc R U . . .
C6 C 0.31895(10) 0.5987(6) 0.49940(11) 0.0310(7) Uani 1 1 d . . . . .
H6 H 0.2957 0.6984 0.5060 0.037 Uiso 1 1 calc R U . . .
O6 O 0.33579(7) 0.6972(4) 0.45945(7) 0.0306(5) Uani 1 1 d . . . . .
C6A C 0.30456(10) 0.3469(6) 0.47758(11) 0.0323(7) Uani 1 1 d . . . . .
H6A H 0.3033 0.2295 0.5056 0.039 Uiso 1 1 calc R U . . .
C7 C 0.26372(11) 0.3569(6) 0.43374(11) 0.0334(7) Uani 1 1 d . . . . .
O7 O 0.22931(7) 0.4223(4) 0.43647(8) 0.0403(6) Uani 1 1 d . . . . .
N8 N 0.27134(8) 0.2744(4) 0.38794(9) 0.0325(6) Uani 1 1 d . . . . .
C9 C 0.31457(11) 0.2391(5) 0.39417(11) 0.0332(7) Uani 1 1 d . . . . .
O9 O 0.32896(7) 0.1874(4) 0.35866(8) 0.0421(6) Uani 1 1 d . . . . .
C9A C 0.33882(10) 0.2781(5) 0.45065(11) 0.0315(7) Uani 1 1 d . . . . .
H9A H 0.3551 0.1309 0.4667 0.038 Uiso 1 1 calc R U . . .
C9B C 0.36658(10) 0.5069(5) 0.46122(11) 0.0300(7) Uani 1 1 d . . . . .
C9C C 0.39218(10) 0.4947(6) 0.51993(10) 0.0311(7) Uani 1 1 d . . . . .
H9C H 0.4019 0.3262 0.5308 0.037 Uiso 1 1 calc R U . . .
C10 C 0.43084(11) 0.9274(6) 0.41048(11) 0.0336(7) Uani 1 1 d . . . . .
O10 O 0.45690(7) 1.0867(4) 0.42456(8) 0.0383(6) Uani 1 1 d . . . . .
O11 O 0.40887(7) 0.8870(4) 0.35971(7) 0.0382(6) Uani 1 1 d . . . . .
C11 C 0.41513(12) 1.0699(7) 0.32387(12) 0.0483(9) Uani 1 1 d . . . . .
H11A H 0.3984 1.0287 0.2881 0.072 Uiso 1 1 calc R U . . .
H11B H 0.4453 1.0774 0.3257 0.072 Uiso 1 1 calc R U . . .
H11C H 0.4060 1.2273 0.3335 0.072 Uiso 1 1 calc R U . . .
C12 C 0.46345(10) 0.6055(6) 0.58579(11) 0.0340(7) Uani 1 1 d . . . . .
H12 H 0.4799 0.7339 0.6052 0.041 Uiso 1 1 calc R U . . .
C13 C 0.47344(11) 0.3863(6) 0.60425(13) 0.0452(9) Uani 1 1 d . . . . .
H13A H 0.4580 0.2510 0.5864 0.054 Uiso 1 1 calc R U . . .
H13B H 0.4961 0.3630 0.6354 0.054 Uiso 1 1 calc R U . . .
C14 C 0.38838(11) 0.8471(6) 0.62722(12) 0.0404(8) Uani 1 1 d . . . . .
H14 H 0.4113 0.7469 0.6457 0.048 Uiso 1 1 calc R U . . .
C15 C 0.37123(12) 0.9879(7) 0.65460(12) 0.0481(9) Uani 1 1 d . . . . .
H15A H 0.3482 1.0904 0.6374 0.058 Uiso 1 1 calc R U . . .
H15B H 0.3817 0.9879 0.6917 0.058 Uiso 1 1 calc R U . . .
C16 C 0.23884(10) 0.2427(6) 0.33925(11) 0.0329(7) Uani 1 1 d . . . . .
C17 C 0.21248(11) 0.0428(6) 0.33287(12) 0.0397(8) Uani 1 1 d . . . . .
H17 H 0.2157 -0.0708 0.3605 0.048 Uiso 1 1 calc R U . . .
C18 C 0.18134(12) 0.0112(7) 0.28562(14) 0.0491(9) Uani 1 1 d . . . . .
H18 H 0.1630 -0.1249 0.2807 0.059 Uiso 1 1 calc R U . . .
C19 C 0.17684(12) 0.1758(7) 0.24571(13) 0.0469(9) Uani 1 1 d . . . . .
H19 H 0.1555 0.1519 0.2134 0.056 Uiso 1 1 calc R U . . .
C20 C 0.20295(12) 0.3743(7) 0.25230(13) 0.0470(9) Uani 1 1 d . . . . .
H20 H 0.1996 0.4875 0.2246 0.056 Uiso 1 1 calc R U . . .
C21 C 0.23431(11) 0.4096(6) 0.29950(12) 0.0386(8) Uani 1 1 d . . . . .
H21 H 0.2524 0.5468 0.3043 0.046 Uiso 1 1 calc R U . . .

loop_
_atom_site_aniso_label
_atom_site_aniso_U_11
_atom_site_aniso_U_22
_atom_site_aniso_U_33
_atom_site_aniso_U_23
_atom_site_aniso_U_13
_atom_site_aniso_U_12
C1 0.0393(19) 0.0355(18) 0.0235(15) 0.0016(13) 0.0112(13) -0.0024(15)
N2 0.0398(16) 0.0370(16) 0.0220(12) 0.0022(11) 0.0099(11) -0.0020(12)
C3 0.0366(19) 0.0360(19) 0.0262(15) 0.0018(13) 0.0098(13) -0.0003(14)
C3A 0.0392(19) 0.0307(17) 0.0260(15) 0.0005(13) 0.0102(14) 0.0002(14)
O4 0.0445(13) 0.0290(12) 0.0275(11) 0.0002(9) 0.0141(9) 0.0005(10)
C5 0.042(2) 0.0369(18) 0.0261(15) 0.0014(13) 0.0144(14) 0.0034(15)
C5A 0.0419(19) 0.0329(17) 0.0234(15) 0.0041(13) 0.0138(14) 0.0045(14)
C6 0.0366(18) 0.0367(18) 0.0228(14) 0.0023(13) 0.0136(13) 0.0015(14)
O6 0.0424(13) 0.0285(11) 0.0237(10) 0.0024(9) 0.0142(9) 0.0026(10)
C6A 0.0401(19) 0.0355(18) 0.0233(15) 0.0059(13) 0.0125(13) 0.0028(14)
C7 0.042(2) 0.0319(18) 0.0289(16) 0.0042(13) 0.0134(15) -0.0064(15)
O7 0.0357(14) 0.0550(15) 0.0330(12) 0.0036(11) 0.0144(10) -0.0009(11)
N8 0.0402(17) 0.0330(15) 0.0241(13) 0.0014(11) 0.0090(11) -0.0031(12)
C9 0.044(2) 0.0278(17) 0.0283(16) -0.0001(13) 0.0117(14) -0.0026(14)
O9 0.0509(15) 0.0450(14) 0.0332(12) -0.0103(11) 0.0166(11) -0.0022(11)
C9A 0.0401(19) 0.0289(17) 0.0280(16) 0.0016(13) 0.0138(14) 0.0023(14)
C9B 0.0365(18) 0.0288(17) 0.0277(15) 0.0008(13) 0.0141(13) 0.0037(14)
C9C 0.0393(19) 0.0327(17) 0.0225(14) 0.0028(13) 0.0111(13) 0.0013(14)
C10 0.042(2) 0.0377(19) 0.0248(15) -0.0002(14) 0.0151(14) 0.0021(16)
O10 0.0470(14) 0.0377(13) 0.0315(12) 0.0011(10) 0.0134(10) -0.0076(11)
O11 0.0522(14) 0.0413(13) 0.0247(11) 0.0039(9) 0.0170(10) -0.0046(11)
C11 0.064(3) 0.055(2) 0.0300(17) 0.0068(16) 0.0192(17) -0.0092(19)
C12 0.043(2) 0.0336(18) 0.0268(15) 0.0025(13) 0.0117(14) 0.0008(15)
C13 0.051(2) 0.040(2) 0.0359(18) 0.0017(15) -0.0005(16) 0.0004(17)
C14 0.050(2) 0.044(2) 0.0285(16) -0.0007(15) 0.0139(15) 0.0023(17)
C15 0.061(3) 0.056(2) 0.0288(17) -0.0056(16) 0.0156(17) 0.0022(19)
C16 0.0396(19) 0.0349(19) 0.0258(16) -0.0006(13) 0.0122(14) 0.0038(15)
C17 0.047(2) 0.037(2) 0.0348(18) -0.0010(14) 0.0111(16) -0.0018(16)
C18 0.054(2) 0.047(2) 0.044(2) -0.0108(18) 0.0113(18) -0.0034(18)
C19 0.049(2) 0.062(2) 0.0283(17) -0.0122(17) 0.0088(16) 0.0099(19)
C20 0.059(2) 0.055(2) 0.0311(18) 0.0065(16) 0.0189(17) 0.013(2)
C21 0.045(2) 0.042(2) 0.0303(16) 0.0011(15) 0.0140(15) 0.0002(16)

loop_
_atom_type_symbol
_atom_type_description
_atom_type_scat_dispersion_real
_atom_type_scat_dispersion_imag
_atom_type_scat_source
C C 0.0033 0.0016 'International Tables Vol C Tables 4.2.6.8 and 6.1.1.4'
H H 0.0000 0.0000 'International Tables Vol C Tables 4.2.6.8 and 6.1.1.4'
N N 0.0061 0.0033 'International Tables Vol C Tables 4.2.6.8 and 6.1.1.4'
O O 0.0106 0.0060 'International Tables Vol C Tables 4.2.6.8 and 6.1.1.4'

loop_
_geom_angle_atom_site_label_1
_geom_angle_atom_site_label_2
_geom_angle_atom_site_label_3
_geom_angle
_geom_angle_site_symmetry_1
_geom_angle_site_symmetry_3
_geom_angle_publ_flag
N2 C1 C9B 110.1(2) . . ?
N2 C1 H1A 109.6 . . ?
C9B C1 H1A 109.6 . . ?
N2 C1 H1B 109.6 . . ?
C9B C1 H1B 109.6 . . ?
H1A C1 H1B 108.2 . . ?
C10 N2 C1 122.7(2) . . ?
C10 N2 C3 117.4(3) . . ?
C1 N2 C3 114.8(2) . . ?
N2 C3 C3A 113.3(3) . . ?
N2 C3 H3A 108.9 . . ?
C3A C3 H3A 108.9 . . ?
N2 C3 H3B 108.9 . . ?
C3A C3 H3B 108.9 . . ?
H3A C3 H3B 107.7 . . ?
O4 C3A C12 109.5(2) . . ?
O4 C3A C3 107.6(2) . . ?
C12 C3A C3 106.9(3) . . ?
O4 C3A C9C 104.0(2) . . ?
C12 C3A C9C 115.0(3) . . ?
C3 C3A C9C 113.7(2) . . ?
C5 O4 C3A 108.7(2) . . ?
O4 C5 C14 111.3(3) . . ?
O4 C5 C5A 106.3(2) . . ?
C14 C5 C5A 114.5(3) . . ?
O4 C5 H5 108.2 . . ?
C14 C5 H5 108.2 . . ?
C5A C5 H5 108.2 . . ?
C5 C5A C6 111.9(3) . . ?
C5 C5A C9C 104.8(2) . . ?
C6 C5A C9C 101.0(2) . . ?
C5 C5A H5A 112.8 . . ?
C6 C5A H5A 112.8 . . ?
C9C C5A H5A 112.8 . . ?
O6 C6 C6A 101.8(2) . . ?
O6 C6 C5A 102.1(2) . . ?
C6A C6 C5A 110.8(3) . . ?
O6 C6 H6 113.6 . . ?
C6A C6 H6 113.6 . . ?
C5A C6 H6 113.6 . . ?
C6 O6 C9B 96.7(2) . . ?
C7 C6A C6 111.7(3) . . ?
C7 C6A C9A 104.7(2) . . ?
C6 C6A C9A 102.3(2) . . ?
C7 C6A H6A 112.5 . . ?
C6 C6A H6A 112.5 . . ?
C9A C6A H6A 112.5 . . ?
O7 C7 N8 124.1(3) . . ?
O7 C7 C6A 127.1(3) . . ?
N8 C7 C6A 108.8(3) . . ?
C7 N8 C9 112.2(2) . . ?
C7 N8 C16 123.9(3) . . ?
C9 N8 C16 123.8(2) . . ?
O9 C9 N8 123.8(3) . . ?
O9 C9 C9A 127.2(3) . . ?
N8 C9 C9A 109.0(2) . . ?
C9 C9A C9B 114.6(2) . . ?
C9 C9A C6A 104.7(3) . . ?
C9B C9A C6A 100.8(2) . . ?
C9 C9A H9A 112.0 . . ?
C9B C9A H9A 112.0 . . ?
C6A C9A H9A 112.0 . . ?
O6 C9B C1 109.9(2) . . ?
O6 C9B C9A 102.6(2) . . ?
C1 C9B C9A 117.4(2) . . ?
O6 C9B C9C 103.5(2) . . ?
C1 C9B C9C 116.2(3) . . ?
C9A C9B C9C 105.6(2) . . ?
C3A C9C C9B 115.1(2) . . ?
C3A C9C C5A 104.9(2) . . ?
C9B C9C C5A 101.6(2) . . ?
C3A C9C H9C 111.5 . . ?
C9B C9C H9C 111.5 . . ?
C5A C9C H9C 111.5 . . ?
O10 C10 O11 123.6(3) . . ?
O10 C10 N2 124.9(3) . . ?
O11 C10 N2 111.5(3) . . ?
C10 O11 C11 114.1(3) . . ?
O11 C11 H11A 109.5 . . ?
O11 C11 H11B 109.5 . . ?
H11A C11 H11B 109.5 . . ?
O11 C11 H11C 109.5 . . ?
H11A C11 H11C 109.5 . . ?
H11B C11 H11C 109.5 . . ?
C13 C12 C3A 127.2(3) . . ?
C13 C12 H12 116.4 . . ?
C3A C12 H12 116.4 . . ?
C12 C13 H13A 120.0 . . ?
C12 C13 H13B 120.0 . . ?
H13A C13 H13B 120.0 . . ?
C15 C14 C5 124.4(3) . . ?
C15 C14 H14 117.8 . . ?
C5 C14 H14 117.8 . . ?
C14 C15 H15A 120.0 . . ?
C14 C15 H15B 120.0 . . ?
H15A C15 H15B 120.0 . . ?
C21 C16 C17 121.0(3) . . ?
C21 C16 N8 120.0(3) . . ?
C17 C16 N8 119.0(3) . . ?
C16 C17 C18 118.9(3) . . ?
C16 C17 H17 120.5 . . ?
C18 C17 H17 120.5 . . ?
C19 C18 C17 120.4(4) . . ?
C19 C18 H18 119.8 . . ?
C17 C18 H18 119.8 . . ?
C20 C19 C18 120.5(3) . . ?
C20 C19 H19 119.8 . . ?
C18 C19 H19 119.8 . . ?
C19 C20 C21 120.0(3) . . ?
C19 C20 H20 120.0 . . ?
C21 C20 H20 120.0 . . ?
C16 C21 C20 119.2(3) . . ?
C16 C21 H21 120.4 . . ?
C20 C21 H21 120.4 . . ?

loop_
_geom_bond_atom_site_label_1
_geom_bond_atom_site_label_2
_geom_bond_distance
_geom_bond_site_symmetry_2
_geom_bond_publ_flag
C1 N2 1.456(4) . ?
C1 C9B 1.509(4) . ?
C1 H1A 0.9900 . ?
C1 H1B 0.9900 . ?
N2 C10 1.356(4) . ?
N2 C3 1.464(4) . ?
C3 C3A 1.528(4) . ?
C3 H3A 0.9900 . ?
C3 H3B 0.9900 . ?
C3A O4 1.450(4) . ?
C3A C12 1.510(4) . ?
C3A C9C 1.529(4) . ?
O4 C5 1.443(4) . ?
C5 C14 1.498(4) . ?
C5 C5A 1.532(4) . ?
C5 H5 1.0000 . ?
C5A C6 1.535(4) . ?
C5A C9C 1.552(4) . ?
C5A H5A 1.0000 . ?
C6 O6 1.444(3) . ?
C6 C6A 1.530(4) . ?
C6 H6 1.0000 . ?
O6 C9B 1.452(3) . ?
C6A C7 1.504(4) . ?
C6A C9A 1.550(4) . ?
C6A H6A 1.0000 . ?
C7 O7 1.211(4) . ?
C7 N8 1.394(4) . ?
N8 C9 1.397(4) . ?
N8 C16 1.433(4) . ?
C9 O9 1.211(3) . ?
C9 C9A 1.502(4) . ?
C9A C9B 1.538(4) . ?
C9A H9A 1.0000 . ?
C9B C9C 1.549(4) . ?
C9C H9C 1.0000 . ?
C10 O10 1.211(4) . ?
C10 O11 1.356(3) . ?
O11 C11 1.447(4) . ?
C11 H11A 0.9800 . ?
C11 H11B 0.9800 . ?
C11 H11C 0.9800 . ?
C12 C13 1.314(4) . ?
C12 H12 0.9500 . ?
C13 H13A 0.9500 . ?
C13 H13B 0.9500 . ?
C14 C15 1.303(4) . ?
C14 H14 0.9500 . ?
C15 H15A 0.9500 . ?
C15 H15B 0.9500 . ?
C16 C21 1.381(4) . ?
C16 C17 1.385(4) . ?
C17 C18 1.385(5) . ?
C17 H17 0.9500 . ?
C18 C19 1.376(5) . ?
C18 H18 0.9500 . ?
C19 C20 1.373(5) . ?
C19 H19 0.9500 . ?
C20 C21 1.390(5) . ?
C20 H20 0.9500 . ?
C21 H21 0.9500 . ?

loop_
_geom_hbond_atom_site_label_D
_geom_hbond_atom_site_label_H
_geom_hbond_atom_site_label_A
_geom_hbond_distance_DH
_geom_hbond_distance_HA
_geom_hbond_distance_DA
_geom_hbond_angle_DHA
_geom_hbond_site_symmetry_A
C1 H1A O10 0.99 2.42 3.395(4) 170.4 1_545
C6A H6A O7 1.00 2.28 3.195(4) 151.1 7_556
C9A H9A O6 1.00 2.47 3.224(4) 131.4 1_545
C9C H9C O4 1.00 2.42 3.397(4) 166.8 1_545

loop_
_geom_torsion_atom_site_label_1
_geom_torsion_atom_site_label_2
_geom_torsion_atom_site_label_3
_geom_torsion_atom_site_label_4
_geom_torsion
_geom_torsion_site_symmetry_1
_geom_torsion_site_symmetry_2
_geom_torsion_site_symmetry_3
_geom_torsion_site_symmetry_4
_geom_torsion_publ_flag
C9B C1 N2 C10 -148.1(3) . . . . ?
C9B C1 N2 C3 58.0(3) . . . . ?
C10 N2 C3 C3A 147.1(3) . . . . ?
C1 N2 C3 C3A -57.5(3) . . . . ?
N2 C3 C3A O4 -71.5(3) . . . . ?
N2 C3 C3A C12 171.1(3) . . . . ?
N2 C3 C3A C9C 43.1(4) . . . . ?
C12 C3A O4 C5 -88.1(3) . . . . ?
C3 C3A O4 C5 156.2(2) . . . . ?
C9C C3A O4 C5 35.3(3) . . . . ?
C3A O4 C5 C14 96.6(3) . . . . ?
C3A O4 C5 C5A -28.7(3) . . . . ?
O4 C5 C5A C6 -98.4(3) . . . . ?
C14 C5 C5A C6 138.3(3) . . . . ?
O4 C5 C5A C9C 10.1(3) . . . . ?
C14 C5 C5A C9C -113.2(3) . . . . ?
C5 C5A C6 O6 71.1(3) . . . . ?
C9C C5A C6 O6 -39.9(3) . . . . ?
C5 C5A C6 C6A 178.9(2) . . . . ?
C9C C5A C6 C6A 67.9(3) . . . . ?
C6A C6 O6 C9B -56.6(3) . . . . ?
C5A C6 O6 C9B 58.0(3) . . . . ?
O6 C6 C6A C7 -76.3(3) . . . . ?
C5A C6 C6A C7 175.8(2) . . . . ?
O6 C6 C6A C9A 35.3(3) . . . . ?
C5A C6 C6A C9A -72.7(3) . . . . ?
C6 C6A C7 O7 -63.8(4) . . . . ?
C9A C6A C7 O7 -173.8(3) . . . . ?
C6 C6A C7 N8 116.9(3) . . . . ?
C9A C6A C7 N8 6.9(3) . . . . ?
O7 C7 N8 C9 172.6(3) . . . . ?
C6A C7 N8 C9 -8.1(3) . . . . ?
O7 C7 N8 C16 -4.0(5) . . . . ?
C6A C7 N8 C16 175.3(3) . . . . ?
C7 N8 C9 O9 -173.7(3) . . . . ?
C16 N8 C9 O9 2.9(5) . . . . ?
C7 N8 C9 C9A 5.8(3) . . . . ?
C16 N8 C9 C9A -177.6(3) . . . . ?
O9 C9 C9A C9B 68.9(4) . . . . ?
N8 C9 C9A C9B -110.6(3) . . . . ?
O9 C9 C9A C6A 178.3(3) . . . . ?
N8 C9 C9A C6A -1.1(3) . . . . ?
C7 C6A C9A C9 -3.4(3) . . . . ?
C6 C6A C9A C9 -120.1(2) . . . . ?
C7 C6A C9A C9B 115.8(3) . . . . ?
C6 C6A C9A C9B -0.9(3) . . . . ?
C6 O6 C9B C1 -177.9(2) . . . . ?
C6 O6 C9B C9A 56.4(2) . . . . ?
C6 O6 C9B C9C -53.2(3) . . . . ?
N2 C1 C9B O6 70.4(3) . . . . ?
N2 C1 C9B C9A -172.9(3) . . . . ?
N2 C1 C9B C9C -46.6(4) . . . . ?
C9 C9A C9B O6 78.2(3) . . . . ?
C6A C9A C9B O6 -33.6(3) . . . . ?
C9 C9A C9B C1 -42.4(4) . . . . ?
C6A C9A C9B C1 -154.2(3) . . . . ?
C9 C9A C9B C9C -173.7(2) . . . . ?
C6A C9A C9B C9C 74.5(3) . . . . ?
O4 C3A C9C C9B 83.6(3) . . . . ?
C12 C3A C9C C9B -156.7(3) . . . . ?
C3 C3A C9C C9B -33.1(4) . . . . ?
O4 C3A C9C C5A -27.2(3) . . . . ?
C12 C3A C9C C5A 92.5(3) . . . . ?
C3 C3A C9C C5A -143.9(3) . . . . ?
O6 C9B C9C C3A -84.5(3) . . . . ?
C1 C9B C9C C3A 36.0(4) . . . . ?
C9A C9B C9C C3A 168.0(2) . . . . ?
O6 C9B C9C C5A 28.2(3) . . . . ?
C1 C9B C9C C5A 148.7(3) . . . . ?
C9A C9B C9C C5A -79.3(3) . . . . ?
C5 C5A C9C C3A 10.5(3) . . . . ?
C6 C5A C9C C3A 126.8(2) . . . . ?
C5 C5A C9C C9B -109.7(3) . . . . ?
C6 C5A C9C C9B 6.6(3) . . . . ?
C1 N2 C10 O10 -173.6(3) . . . . ?
C3 N2 C10 O10 -20.2(5) . . . . ?
C1 N2 C10 O11 6.1(4) . . . . ?
C3 N2 C10 O11 159.4(3) . . . . ?
O10 C10 O11 C11 -7.5(4) . . . . ?
N2 C10 O11 C11 172.8(3) . . . . ?
O4 C3A C12 C13 140.9(3) . . . . ?
C3 C3A C12 C13 -102.9(4) . . . . ?
C9C C3A C12 C13 24.3(5) . . . . ?
O4 C5 C14 C15 120.1(4) . . . . ?
C5A C5 C14 C15 -119.4(4) . . . . ?
C7 N8 C16 C21 103.6(3) . . . . ?
C9 N8 C16 C21 -72.6(4) . . . . ?
C7 N8 C16 C17 -76.7(4) . . . . ?
C9 N8 C16 C17 107.1(4) . . . . ?
C21 C16 C17 C18 0.3(5) . . . . ?
N8 C16 C17 C18 -179.4(3) . . . . ?
C16 C17 C18 C19 0.2(5) . . . . ?
C17 C18 C19 C20 -0.4(5) . . . . ?
C18 C19 C20 C21 0.3(5) . . . . ?
C17 C16 C21 C20 -0.5(5) . . . . ?
N8 C16 C21 C20 179.2(3) . . . . ?
C19 C20 C21 C16 0.2(5) . . . . ?
